data_1518557
loop_
_publ_author_name
'Endo, Manami'
'Nakane, Yuta'
'Takahashi, Kiyonori'
'Hoshino, Norihisa'
'Takeda, Takashi'
'Noro, Shin-Ichiro'
'Nakamura, Takayoshi'
'Akutagawa, Tomoyuki'

_publ_section_title
;
 Mesophases and Ionic Conductivities of Simple Organic Salts of
 M(m-Iodobenzoate) (M = Li(+), Na(+), K(+), Rb(+), and Cs(+)).
;
_journal_issue 4
_journal_name_full 'The journal of physical chemistry. B'
_journal_page_first 1768
_journal_page_last 1777
_journal_paper_doi 10.1021/jp5112026
_journal_volume 119
_journal_year 2015
_chemical_formula_moiety 'C7 H6 I Li O3'
_chemical_formula_sum 'C7 H6 I Li O3'
_chemical_formula_weight 271.97
_space_group_crystal_system triclinic
_space_group_IT_number 2
_space_group_name_Hall '-P 1'
_space_group_name_H-M_alt 'P -1'
_symmetry_space_group_name_Hall '-P 1'
_symmetry_space_group_name_H-M 'P -1'
_atom_sites_solution_hydrogens geom
_atom_sites_solution_primary direct
_atom_sites_solution_secondary difmap
_cell_angle_alpha 81.5590(12)
_cell_angle_beta 84.2900(10)
_cell_angle_gamma 84.9750(14)
_cell_formula_units_Z 4
_cell_length_a 6.65059(12)
_cell_length_b 6.89548(17)
_cell_length_c 18.4951(3)
_cell_measurement_reflns_used 5131
_cell_measurement_temperature 108
_cell_measurement_theta_max 68.19
_cell_measurement_theta_min 4.86
_cell_volume 832.52(3)
_computing_cell_refinement 'RAPID AUTO'
_computing_data_collection 'RAPID AUTO (Rigaku, ????)'
_computing_data_reduction 'RAPID AUTO'
_computing_molecular_graphics 'CrystalStructure 4.1'
_computing_publication_material 'CrystalStructure 4.1 (Rigaku, 2014)'
_computing_structure_refinement 'CRYSTALS (Carruthers, et al., 1999)'
_computing_structure_solution 'Il Milione (Burla, et al., 2007)'
_diffrn_ambient_temperature 108
_diffrn_detector_area_resol_mean 10.000
_diffrn_measured_fraction_theta_full 0.976
_diffrn_measured_fraction_theta_max 0.976
_diffrn_measurement_device_type 'Rigaku R-AXIS RAPID'
_diffrn_measurement_method \w
_diffrn_radiation_type 'Cu K\a'
_diffrn_radiation_wavelength 1.54187
_diffrn_reflns_av_R_equivalents 0.1543
_diffrn_reflns_limit_h_max 8
_diffrn_reflns_limit_h_min -8
_diffrn_reflns_limit_k_max 8
_diffrn_reflns_limit_k_min -8
_diffrn_reflns_limit_l_max 22
_diffrn_reflns_limit_l_min -22
_diffrn_reflns_number 9009
_diffrn_reflns_theta_full 68.20
_diffrn_reflns_theta_max 68.20
_diffrn_reflns_theta_min 4.853
_diffrn_standards_number 0
_exptl_absorpt_coefficient_mu 29.905
_exptl_absorpt_correction_T_max 0.224
_exptl_absorpt_correction_T_min 0.145
_exptl_absorpt_correction_type numerical
_exptl_absorpt_process_details 'NUMABS (Rigaku, 1999)'
_exptl_crystal_colour colorless
_exptl_crystal_density_diffrn 2.170
_exptl_crystal_density_method 'not measured'
_exptl_crystal_description needle
_exptl_crystal_F_000 512.00
_exptl_crystal_size_max 0.170
_exptl_crystal_size_mid 0.100
_exptl_crystal_size_min 0.050
_refine_diff_density_max 3.740
_refine_diff_density_min -3.760
_refine_ls_extinction_method none
_refine_ls_goodness_of_fit_ref 1.301
_refine_ls_hydrogen_treatment constr
_refine_ls_number_parameters 225
_refine_ls_number_reflns 2593
_refine_ls_R_factor_gt 0.0762
_refine_ls_shift/su_max 0.000
_refine_ls_structure_factor_coef Fsqd
_refine_ls_weighting_details
;
    Chebychev polynomial with 3 parameters (Carruthers & Watkin, 1979)
    3392.1000    4706.4100    1366.5400
;
_refine_ls_weighting_scheme calc
_refine_ls_wR_factor_ref 0.0932
_reflns_number_gt 2593
_reflns_number_total 2964
_reflns_threshold_expression F^2^>2.0\s(F^2^)
_cod_data_source_file jp5112026_si_002.cif
_cod_data_source_block 130801-LiI
_cod_depositor_comments 'Adding full bibliography for 1518557--1518561.cif.'
_cod_database_code 1518557

loop_
_symmetry_equiv_pos_site_id
_space_group_symop_operation_xyz
1 +X,+Y,+Z
2 -X,-Y,-Z

loop_
_atom_site_label
_atom_site_type_symbol
_atom_site_fract_x
_atom_site_fract_y
_atom_site_fract_z
_atom_site_U_iso_or_equiv
_atom_site_adp_type
_atom_site_occupancy
_atom_site_site_symmetry_multiplicity
_atom_site_calc_flag
_atom_site_refinement_flags
I1 I 0.45837(8) 0.70603(8) 0.57654(2) 0.02082(14) Uani 1 2 d .
O1 O 0.0940(8) 0.5249(8) 0.9272(3) 0.0151(13) Uani 1 2 d .
O2 O 0.4079(7) 0.5916(8) 0.8820(3) 0.0152(14) Uani 1 2 d .
O5 O 0.7135(7) 0.8149(7) 0.9612(3) 0.0160(14) Uani 1 2 d .
O6 O 0.3236(8) 0.6717(7) 1.0502(3) 0.0154(14) Uani 1 2 d .
C1 C 0.2210(11) 0.5744(11) 0.8731(4) 0.0123(19) Uani 1 2 d .
C2 C 0.1571(11) 0.6182(11) 0.7981(4) 0.0106(18) Uani 1 2 d .
C3 C 0.3017(11) 0.6370(10) 0.7372(4) 0.0114(18) Uani 1 2 d .
C4 C 0.2433(12) 0.6818(11) 0.6677(4) 0.018(2) Uani 1 2 d .
C5 C 0.0378(12) 0.7123(12) 0.6552(5) 0.022(2) Uani 1 2 d .
C6 C -0.1116(12) 0.6953(12) 0.7152(4) 0.018(2) Uani 1 2 d .
C7 C -0.0524(12) 0.6462(12) 0.7861(5) 0.024(2) Uani 1 2 d .
Li1 Li 0.4252(19) 0.7951(18) 0.9480(7) 0.015(3) Uani 1 2 d .
Li2 Li 0.174(2) 0.460(2) 1.0259(7) 0.021(4) Uani 1 2 d .
H1 H 0.44179 0.61779 0.74464 0.0134 Uiso 1 2 calc R
H2 H -0.00214 0.74759 0.60682 0.0251 Uiso 1 2 calc R
H3 H -0.25139 0.71865 0.70777 0.0213 Uiso 1 2 calc R
H4 H -0.15204 0.63233 0.82666 0.0270 Uiso 1 2 calc R
I2 I 0.04111(8) 1.24973(8) 0.57185(3) 0.02138(15) Uani 1 2 d .
O3 O 0.2401(9) 1.0102(8) 0.9209(3) 0.0230(15) Uani 1 2 d .
O4 O -0.0603(8) 1.0862(8) 0.8753(3) 0.0190(15) Uani 1 2 d .
C8 C 0.1295(10) 1.0701(10) 0.8689(3) 0.0058(17) Uani 1 2 d .
C9 C 0.2374(12) 1.1097(10) 0.7928(4) 0.0122(18) Uani 1 2 d .
C10 C 0.1186(11) 1.1586(11) 0.7333(4) 0.0133(19) Uani 1 2 d .
C11 C 0.2127(12) 1.1921(12) 0.6620(4) 0.017(2) Uani 1 2 d .
C12 C 0.4237(12) 1.1808(13) 0.6508(4) 0.022(2) Uani 1 2 d .
C13 C 0.5410(13) 1.1313(13) 0.7102(4) 0.023(2) Uani 1 2 d .
C14 C 0.4411(12) 1.1029(13) 0.7807(4) 0.023(2) Uani 1 2 d .
H5 H -0.02508 1.16434 0.74075 0.0155 Uiso 1 2 calc R
H6 H 0.4876 1.20499 0.60237 0.0261 Uiso 1 2 calc R
H7 H 0.68462 1.11745 0.70264 0.0275 Uiso 1 2 calc R
H8 H 0.51927 1.07294 0.82169 0.0275 Uiso 1 2 calc R

loop_
_atom_site_aniso_label
_atom_site_aniso_U_11
_atom_site_aniso_U_22
_atom_site_aniso_U_33
_atom_site_aniso_U_12
_atom_site_aniso_U_13
_atom_site_aniso_U_23
I1 0.0221(3) 0.0293(3) 0.0085(3) -0.0050(2) 0.00866(18) 0.0010(2)
O1 0.017(3) 0.022(3) 0.005(2) -0.003(2) 0.0045(19) 0.002(2)
O2 0.012(3) 0.020(3) 0.011(3) -0.002(2) 0.0029(19) 0.003(2)
O5 0.014(3) 0.020(3) 0.012(3) -0.003(2) 0.003(2) 0.004(2)
O6 0.016(3) 0.020(3) 0.009(2) -0.003(2) 0.0024(19) 0.000(2)
C1 0.019(4) 0.011(4) 0.005(3) -0.001(3) 0.008(3) -0.004(3)
C2 0.010(3) 0.010(4) 0.010(4) -0.002(3) 0.004(3) 0.001(3)
C3 0.012(4) 0.008(4) 0.014(4) -0.006(3) 0.009(3) -0.003(3)
C4 0.025(4) 0.014(4) 0.013(4) -0.008(3) 0.006(3) 0.002(3)
C5 0.019(4) 0.025(5) 0.019(4) -0.005(3) 0.005(3) 0.007(3)
C6 0.011(4) 0.026(5) 0.016(4) -0.008(3) 0.002(3) 0.005(3)
C7 0.016(4) 0.019(5) 0.033(5) 0.001(3) 0.009(3) 0.000(4)
Li1 0.018(6) 0.013(7) 0.012(6) -0.004(5) 0.004(5) -0.001(5)
Li2 0.019(7) 0.036(8) 0.006(6) -0.010(6) 0.003(5) 0.005(5)
I2 0.0227(3) 0.0301(3) 0.0092(3) -0.0037(2) 0.00085(18) 0.0037(2)
O3 0.031(3) 0.024(3) 0.010(3) 0.005(3) 0.003(2) 0.003(2)
O4 0.021(3) 0.026(3) 0.007(3) -0.006(2) 0.005(2) 0.004(2)
C8 0.011(4) 0.007(4) -0.001(3) -0.000(3) 0.003(2) -0.001(2)
C9 0.024(4) 0.010(4) 0.002(3) -0.005(3) -0.001(3) 0.004(3)
C10 0.019(4) 0.013(4) 0.006(3) -0.004(3) 0.004(3) 0.001(3)
C11 0.019(4) 0.030(5) 0.005(4) -0.013(3) 0.004(3) -0.006(3)
C12 0.020(4) 0.029(5) 0.016(4) -0.005(4) -0.004(3) 0.003(3)
C13 0.022(4) 0.031(5) 0.015(4) -0.005(4) 0.014(3) -0.012(3)
C14 0.024(4) 0.030(5) 0.015(4) -0.013(4) 0.000(3) -0.001(3)

loop_
_atom_type_symbol
_atom_type_description
_atom_type_scat_dispersion_real
_atom_type_scat_dispersion_imag
_atom_type_scat_source
C C 0.0181 0.0091
;
International Tables for Crystallography
(Vol. C, Tables 4.2.6.8 and 6.1.1.4)
;
H H 0.0000 0.0000
;
International Tables for Crystallography
(Vol. C, Table 6.1.1.4)
;
O O 0.0492 0.0322
;
International Tables for Crystallography
(Vol. C, Tables 4.2.6.8 and 6.1.1.4)
;
Li Li 0.0008 0.0003
;
International Tables for Crystallography
(Vol. C, Tables 4.2.6.8 and 6.1.1.4)
;
I I -0.3257 6.8362
;
International Tables for Crystallography
(Vol. C, Tables 4.2.6.8 and 6.1.1.4)
;

loop_
_geom_angle_atom_site_label_1
_geom_angle_atom_site_label_2
_geom_angle_atom_site_label_3
_geom_angle
_geom_angle_publ_flag
_geom_angle_site_symmetry_1
_geom_angle_site_symmetry_3
C1 O1 Li2 121.7(6) yes . .
C1 O1 Li2 150.4(6) yes . 2_567
Li2 O1 Li2 84.6(6) yes . 2_567
C1 O2 Li1 109.7(6) yes . .
Li1 O5 Li2 103.7(6) yes . 2_667
Li1 O6 Li2 100.4(6) yes . .
O1 C1 O2 121.4(6) yes . .
O1 C1 C2 120.7(7) yes . .
O2 C1 C2 117.9(6) yes . .
C1 C2 C3 120.6(6) yes . .
C1 C2 C7 120.6(6) yes . .
C3 C2 C7 118.8(7) yes . .
C2 C3 C4 120.8(7) yes . .
I1 C4 C3 121.0(6) yes . .
I1 C4 C5 118.1(6) yes . .
C3 C4 C5 120.9(7) yes . .
C4 C5 C6 119.7(7) yes . .
C5 C6 C7 119.4(7) yes . .
C2 C7 C6 120.3(7) yes . .
O2 Li1 O5 108.5(6) yes . .
O2 Li1 O6 105.9(6) yes . .
O2 Li1 Li2 69.0(5) yes . .
O2 Li1 Li2 79.4(5) yes . 2_667
O2 Li1 O3 108.5(7) yes . .
O5 Li1 O6 100.8(6) yes . .
O5 Li1 Li2 124.0(6) yes . .
O5 Li1 Li2 38.0(4) yes . 2_667
O5 Li1 O3 124.9(7) yes . .
O6 Li1 Li2 39.0(4) yes . .
O6 Li1 Li2 86.1(5) yes . 2_667
O6 Li1 O3 106.7(6) yes . .
Li2 Li1 Li2 91.2(5) yes . 2_667
Li2 Li1 O3 106.9(6) yes . .
Li2 Li1 O3 161.9(7) yes 2_667 .
O1 Li2 O1 95.4(6) yes . 2_567
O1 Li2 O5 108.3(7) yes . 2_667
O1 Li2 O6 109.8(7) yes . .
O1 Li2 Li1 72.4(5) yes . .
O1 Li2 Li1 119.1(6) yes . 2_667
O1 Li2 Li2 47.3(4) yes . 2_567
O1 Li2 O5 109.3(7) yes 2_567 2_667
O1 Li2 O6 109.4(7) yes 2_567 .
O1 Li2 Li1 128.6(7) yes 2_567 .
O1 Li2 Li1 136.7(6) yes 2_567 2_667
O1 Li2 Li2 48.1(4) yes 2_567 2_567
O5 Li2 O6 121.4(7) yes 2_667 .
O5 Li2 Li1 122.0(6) yes 2_667 .
O5 Li2 Li1 38.3(4) yes 2_667 2_667
O5 Li2 Li2 118.6(8) yes 2_667 2_567
O6 Li2 Li1 40.6(4) yes . .
O6 Li2 Li1 84.1(5) yes . 2_667
O6 Li2 Li2 119.9(7) yes . 2_567
Li1 Li2 Li1 88.8(5) yes . 2_667
Li1 Li2 Li2 103.5(6) yes . 2_567
Li1 Li2 Li2 154.3(7) yes 2_667 2_567
Li1 O3 C8 138.0(6) yes . .
O3 C8 O4 124.9(6) yes . .
O3 C8 C9 116.5(6) yes . .
O4 C8 C9 118.4(6) yes . .
C8 C9 C10 117.9(6) yes . .
C8 C9 C14 122.6(7) yes . .
C10 C9 C14 119.5(7) yes . .
C9 C10 C11 119.6(7) yes . .
I2 C11 C10 120.7(6) yes . .
I2 C11 C12 119.5(5) yes . .
C10 C11 C12 119.8(7) yes . .
C11 C12 C13 120.2(7) yes . .
C12 C13 C14 118.1(7) yes . .
C9 C14 C13 122.6(8) yes . .
C2 C3 H1 119.490 no . .
C4 C3 H1 119.722 no . .
C4 C5 H2 120.681 no . .
C6 C5 H2 119.566 no . .
C5 C6 H3 120.794 no . .
C7 C6 H3 119.780 no . .
C2 C7 H4 119.819 no . .
C6 C7 H4 119.911 no . .
C9 C10 H5 120.755 no . .
C11 C10 H5 119.569 no . .
C11 C12 H6 119.775 no . .
C13 C12 H6 119.969 no . .
C12 C13 H7 120.550 no . .
C14 C13 H7 121.336 no . .
C9 C14 H8 118.432 no . .
C13 C14 H8 118.931 no . .

loop_
_geom_bond_atom_site_label_1
_geom_bond_atom_site_label_2
_geom_bond_distance
_geom_bond_publ_flag
_geom_bond_site_symmetry_2
I1 C4 2.097(7) yes .
O1 C1 1.270(8) yes .
O1 Li2 1.933(13) yes .
O1 Li2 1.907(14) yes 2_567
O2 C1 1.288(9) yes .
O2 Li1 2.008(15) yes .
O5 Li1 1.976(14) yes .
O5 Li2 1.962(15) yes 2_667
O6 Li1 2.032(12) yes .
O6 Li2 1.964(16) yes .
C1 C2 1.472(10) yes .
C2 C3 1.405(9) yes .
C2 C7 1.425(11) yes .
C3 C4 1.364(10) yes .
C4 C5 1.402(12) yes .
C5 C6 1.413(11) yes .
C6 C7 1.391(12) yes .
Li1 Li2 3.071(18) yes .
Li1 Li2 3.097(18) yes 2_667
Li1 O3 1.884(13) yes .
Li2 Li2 2.584(19) yes 2_567
I2 C11 2.084(7) yes .
O3 C8 1.269(8) yes .
O4 C8 1.253(8) yes .
C8 C9 1.513(9) yes .
C9 C10 1.401(10) yes .
C9 C14 1.349(11) yes .
C10 C11 1.399(9) yes .
C11 C12 1.395(11) yes .
C12 C13 1.395(12) yes .
C13 C14 1.398(11) yes .
C3 H1 0.950 no .
C5 H2 0.950 no .
C6 H3 0.950 no .
C7 H4 0.950 no .
C10 H5 0.950 no .
C12 H6 0.950 no .
C13 H7 0.950 no .
C14 H8 0.950 no .

loop_
_geom_contact_atom_site_label_1
_geom_contact_atom_site_label_2
_geom_contact_distance
_geom_contact_publ_flag
_geom_contact_site_symmetry_2
O1 C7 2.860(10) no .
O1 O3 3.548(8) no .
O1 O4 3.566(8) no 1_545
O1 C8 3.445(9) no 1_545
O2 O6 2.696(7) no 2_667
O2 C3 2.803(9) no .
O5 O6 3.504(7) no 2_677
O5 Li1 3.388(14) no 2_677
O5 O3 2.697(8) no 2_677
O5 O4 2.725(7) no 1_655
O5 C8 3.563(8) no 1_655
O6 C1 3.580(9) no .
O6 O4 2.727(7) no 2_577
C1 O3 3.271(10) no .
C1 C8 3.595(10) no 1_545
C1 C8 3.410(10) no .
C2 C5 2.804(11) no .
C2 C8 3.536(10) no .
C2 C9 3.515(10) no 1_545
C2 C9 3.462(10) no .
C2 C10 3.587(11) no 1_545
C3 C6 2.804(11) no .
C3 C9 3.538(10) no .
C4 C7 2.791(11) no .
C4 C11 3.418(12) no 1_545
C4 C11 3.493(11) no .
C7 Li2 3.475(15) no 2_567
Li1 C9 3.594(13) no .
Li1 C14 3.484(14) no .
O3 C14 2.809(9) no .
O4 C10 2.768(8) no .
C9 C12 2.785(10) no .
C10 C13 2.793(11) no .
C11 C14 2.758(11) no .
I1 H1 3.0719 no .
I1 H2 3.0541 no .
I1 H3 3.2631 no 1_655
I1 H6 3.4086 no 1_545
I1 H6 3.5668 no .
I1 H6 3.2651 no 2_676
O1 H4 2.5830 no .
O2 H1 2.5088 no .
O2 H4 3.0256 no 1_655
O2 H8 3.4625 no .
O5 H4 2.9764 no 1_655
O5 H8 3.2259 no .
O6 H4 3.0635 no 2_567
O6 H8 3.4423 no 2_677
C1 H1 2.6573 no .
C1 H4 2.6837 no .
C2 H3 3.2996 no .
C3 H2 3.2624 no .
C3 H3 3.0541 no 1_655
C3 H4 3.2943 no .
C4 H3 3.2958 no .
C4 H3 3.5505 no 1_655
C5 H1 3.2620 no .
C5 H4 3.2812 no .
C6 H1 3.0459 no 1_455
C6 H5 3.4411 no .
C6 H7 3.0882 no 1_455
C7 H1 3.5515 no 1_455
C7 H1 3.2953 no .
C7 H2 3.2761 no .
C7 H5 3.5295 no 1_545
C7 H5 3.5644 no .
Li1 H8 2.8502 no .
Li2 H4 2.6988 no 2_567
H1 H3 2.2237 no 1_655
H1 H4 3.2428 no 1_655
H1 C13 3.4999 no 1_545
H1 C14 3.5154 no 1_545
H1 C14 3.5048 no .
H2 H3 2.3678 no .
H2 I2 3.5677 no 1_545
H2 I2 3.4598 no .
H2 I2 3.3375 no 2_576
H3 H4 2.3371 no .
H3 C13 3.0565 no 1_455
H3 C14 3.5457 no 1_455
H3 H7 2.7347 no 1_455
H3 H8 3.5990 no 1_455
H4 O4 3.4999 no .
H4 H8 3.5794 no 1_455
I2 H5 3.0872 no .
I2 H6 3.0583 no .
I2 H7 3.3007 no 1_455
O3 H8 2.4958 no .
O4 H5 2.4606 no .
O4 H8 3.0716 no 1_455
C8 H5 2.6474 no .
C8 H8 2.6524 no .
C9 H7 3.2626 no .
C10 H6 3.2740 no .
C10 H7 3.0415 no 1_455
C10 H8 3.2290 no .
C11 H7 3.5836 no 1_455
C11 H7 3.2792 no .
C12 H5 3.2721 no .
C12 H8 3.2522 no .
C13 H5 3.0293 no 1_655
C14 H5 3.2355 no .
C14 H6 3.2588 no .
H5 H7 2.1854 no 1_455
H5 H8 3.3130 no 1_455
H6 H7 2.3530 no .
H7 H8 2.3517 no .

loop_
_geom_torsion_atom_site_label_1
_geom_torsion_atom_site_label_2
_geom_torsion_atom_site_label_3
_geom_torsion_atom_site_label_4
_geom_torsion
_geom_torsion_publ_flag
_geom_torsion_site_symmetry_1
_geom_torsion_site_symmetry_3
_geom_torsion_site_symmetry_4
C1 O1 Li2 O1 165.4(6) no . . 2_567
C1 O1 Li2 O5 -82.1(9) no . . 2_667
C1 O1 Li2 O6 52.5(9) no . . .
C1 O1 Li2 Li1 36.6(7) no . . .
C1 O1 Li2 Li1 -41.8(10) no . . 2_667
C1 O1 Li2 Li2 165.4(7) no . . 2_567
Li2 O1 C1 O2 -3.1(11) no . . .
Li2 O1 C1 C2 178.3(6) no . . .
C1 O1 Li2 O1 -154.3(11) no . 2_567 2_567
C1 O1 Li2 O5 -42.8(17) no . 2_567 1_455
C1 O1 Li2 O6 92.4(14) no . 2_567 2_567
C1 O1 Li2 Li1 134.0(11) no . 2_567 2_567
C1 O1 Li2 Li1 -10(2) no . 2_567 1_455
C1 O1 Li2 Li2 -154.3(14) no . 2_567 .
Li2 O1 C1 O2 146.4(12) no 2_567 . .
Li2 O1 C1 C2 -32.1(17) no 2_567 . .
Li2 O1 Li2 O1 0.0(7) no . 2_567 2_567
Li2 O1 Li2 O5 111.6(8) no . 2_567 1_455
Li2 O1 Li2 O6 -113.2(7) no . 2_567 2_567
Li2 O1 Li2 Li1 -71.7(8) no . 2_567 2_567
Li2 O1 Li2 Li1 144.4(10) no . 2_567 1_455
Li2 O1 Li2 Li2 0.0(5) no . 2_567 .
Li2 O1 Li2 O1 -0.0(7) no 2_567 . 2_567
Li2 O1 Li2 O5 112.4(7) no 2_567 . 2_667
Li2 O1 Li2 O6 -112.9(7) no 2_567 . .
Li2 O1 Li2 Li1 -128.9(5) no 2_567 . .
Li2 O1 Li2 Li1 152.8(8) no 2_567 . 2_667
Li2 O1 Li2 Li2 -0.0(5) no 2_567 . 2_567
C1 O2 Li1 O5 179.3(5) no . . .
C1 O2 Li1 O6 71.9(7) no . . .
C1 O2 Li1 Li2 59.2(4) no . . .
C1 O2 Li1 Li2 154.6(4) no . . 2_667
C1 O2 Li1 O3 -42.3(7) no . . .
Li1 O2 C1 O1 -59.4(8) no . . .
Li1 O2 C1 C2 119.2(6) no . . .
Li1 O5 Li2 O1 -114.1(7) no . 2_667 2_667
Li1 O5 Li2 O1 143.1(6) no . 2_667 1_655
Li1 O5 Li2 O6 14.2(8) no . 2_667 2_667
Li1 O5 Li2 Li1 -33.9(8) no . 2_667 2_667
Li1 O5 Li2 Li1 0.0(4) no . 2_667 .
Li1 O5 Li2 Li2 -164.8(6) no . 2_667 1_655
Li2 O5 Li1 O2 -41.9(7) no 2_667 . .
Li2 O5 Li1 O6 69.1(6) no 2_667 . .
Li2 O5 Li1 Li2 34.8(8) no 2_667 . .
Li2 O5 Li1 Li2 0.0(4) no 2_667 . 2_667
Li2 O5 Li1 O3 -171.7(7) no 2_667 . .
Li1 O6 Li2 O1 -23.7(7) no . . .
Li1 O6 Li2 O1 -127.2(6) no . . 2_567
Li1 O6 Li2 O5 103.9(7) no . . 2_667
Li1 O6 Li2 Li1 -0.0(3) no . . .
Li1 O6 Li2 Li1 95.1(4) no . . 2_667
Li1 O6 Li2 Li2 -75.1(7) no . . 2_567
Li2 O6 Li1 O2 -19.0(7) no . . .
Li2 O6 Li1 O5 -132.0(6) no . . .
Li2 O6 Li1 Li2 -0.0(4) no . . .
Li2 O6 Li1 Li2 -96.8(5) no . . 2_667
Li2 O6 Li1 O3 96.4(7) no . . .
O1 C1 C2 C3 -168.1(6) no . . .
O1 C1 C2 C7 13.1(10) no . . .
O2 C1 C2 C3 13.2(10) no . . .
O2 C1 C2 C7 -165.5(6) no . . .
C1 C2 C3 C4 -178.6(6) no . . .
C1 C2 C7 C6 177.5(6) no . . .
C3 C2 C7 C6 -1.4(11) no . . .
C7 C2 C3 C4 0.2(10) no . . .
C2 C3 C4 I1 -179.1(6) no . . .
C2 C3 C4 C5 0.7(11) no . . .
I1 C4 C5 C6 179.4(5) no . . .
C3 C4 C5 C6 -0.4(12) no . . .
C4 C5 C6 C7 -0.7(12) no . . .
C5 C6 C7 C2 1.6(12) no . . .
O2 Li1 Li2 O1 -43.0(4) no . . .
O2 Li1 Li2 O1 -125.7(8) no . . 2_567
O2 Li1 Li2 O5 57.9(7) no . . 2_667
O2 Li1 Li2 O6 160.4(7) no . . .
O2 Li1 Li2 Li1 78.1(4) no . . 2_667
O2 Li1 Li2 Li2 -79.1(5) no . . 2_567
O2 Li1 Li2 O1 -137.3(7) no . 2_667 2_667
O2 Li1 Li2 O1 84.2(10) no . 2_667 1_655
O2 Li1 Li2 O5 139.9(6) no . 2_667 .
O2 Li1 Li2 O6 -28.0(4) no . 2_667 2_667
O2 Li1 Li2 Li1 -68.4(4) no . 2_667 2_667
O2 Li1 Li2 Li2 171.9(11) no . 2_667 1_655
O2 Li1 O3 C8 -10.6(11) no . . .
O5 Li1 Li2 O1 -141.7(7) no . . .
O5 Li1 Li2 O1 135.6(8) no . . 2_567
O5 Li1 Li2 O5 -40.8(11) no . . 2_667
O5 Li1 Li2 O6 61.7(7) no . . .
O5 Li1 Li2 Li1 -20.6(8) no . . 2_667
O5 Li1 Li2 Li2 -177.8(6) no . . 2_567
O5 Li1 Li2 O1 82.8(8) no . 2_667 2_667
O5 Li1 Li2 O1 -55.7(10) no . 2_667 1_655
O5 Li1 Li2 O5 0.0(2) no . 2_667 .
O5 Li1 Li2 O6 -167.8(7) no . 2_667 2_667
O5 Li1 Li2 Li1 151.8(6) no . 2_667 2_667
O5 Li1 Li2 Li2 32.0(11) no . 2_667 1_655
O5 Li1 O3 C8 119.2(9) no . . .
O6 Li1 Li2 O1 156.6(7) no . . .
O6 Li1 Li2 O1 73.9(8) no . . 2_567
O6 Li1 Li2 O5 -102.5(8) no . . 2_667
O6 Li1 Li2 O6 -0.0(2) no . . .
O6 Li1 Li2 Li1 -82.2(5) no . . 2_667
O6 Li1 Li2 Li2 120.6(7) no . . 2_567
O6 Li1 Li2 O1 -30.3(8) no . 2_667 2_667
O6 Li1 Li2 O1 -168.8(10) no . 2_667 1_655
O6 Li1 Li2 O5 -113.1(6) no . 2_667 .
O6 Li1 Li2 O6 79.1(5) no . 2_667 2_667
O6 Li1 Li2 Li1 38.7(5) no . 2_667 2_667
O6 Li1 Li2 Li2 -81.1(13) no . 2_667 1_655
O6 Li1 O3 C8 -124.3(7) no . . .
Li2 Li1 Li2 O1 -69.0(8) no . 2_667 2_667
Li2 Li1 Li2 O1 152.6(10) no . 2_667 1_655
Li2 Li1 Li2 O5 -151.8(6) no . 2_667 .
Li2 Li1 Li2 O6 40.4(5) no . 2_667 2_667
Li2 Li1 Li2 Li1 0.0(4) no . 2_667 2_667
Li2 Li1 Li2 Li2 -119.7(12) no . 2_667 1_655
Li2 Li1 Li2 O1 -121.2(5) no 2_667 . .
Li2 Li1 Li2 O1 156.1(8) no 2_667 . 2_567
Li2 Li1 Li2 O5 -20.2(8) no 2_667 . 2_667
Li2 Li1 Li2 O6 82.2(5) no 2_667 . .
Li2 Li1 Li2 Li1 -0.0(4) no 2_667 . 2_667
Li2 Li1 Li2 Li2 -157.2(5) no 2_667 . 2_567
Li2 Li1 O3 C8 -83.5(8) no . . .
O3 Li1 Li2 O1 60.7(6) no . . .
O3 Li1 Li2 O1 -22.0(11) no . . 2_567
O3 Li1 Li2 O5 161.7(7) no . . 2_667
O3 Li1 Li2 O6 -95.9(7) no . . .
O3 Li1 Li2 Li1 -178.1(5) no . . 2_667
O3 Li1 Li2 Li2 24.7(7) no . . 2_567
O1 Li2 Li2 O1 -180.0(9) no . 2_567 2_567
O1 Li2 Li2 O1 -0.0(2) no . 2_567 .
O1 Li2 Li2 O5 -91.0(7) no . 2_567 1_455
O1 Li2 Li2 O6 90.0(8) no . 2_567 2_567
O1 Li2 Li2 Li1 130.3(7) no . 2_567 2_567
O1 Li2 Li2 Li1 -113.0(14) no . 2_567 1_455
O1 Li2 Li2 O1 0.0(2) no 2_567 2_567 2_567
O1 Li2 Li2 O1 -180.0(9) no 2_567 2_567 .
O1 Li2 Li2 O5 89.0(7) no 2_567 2_567 1_455
O1 Li2 Li2 O6 -90.0(7) no 2_567 2_567 2_567
O1 Li2 Li2 Li1 -49.7(5) no 2_567 2_567 2_567
O1 Li2 Li2 Li1 67.0(13) no 2_567 2_567 1_455
O5 Li2 Li2 O1 91.0(7) no 2_667 2_567 2_567
O5 Li2 Li2 O1 -89.0(7) no 2_667 2_567 .
O5 Li2 Li2 O5 180.0(6) no 2_667 2_567 1_455
O5 Li2 Li2 O6 1.0(10) no 2_667 2_567 2_567
O5 Li2 Li2 Li1 41.2(8) no 2_667 2_567 2_567
O5 Li2 Li2 Li1 158.0(10) no 2_667 2_567 1_455
O6 Li2 Li2 O1 -90.0(7) no . 2_567 2_567
O6 Li2 Li2 O1 90.0(7) no . 2_567 .
O6 Li2 Li2 O5 -1.0(10) no . 2_567 1_455
O6 Li2 Li2 O6 180.0(6) no . 2_567 2_567
O6 Li2 Li2 Li1 -139.7(6) no . 2_567 2_567
O6 Li2 Li2 Li1 -22.9(16) no . 2_567 1_455
Li1 Li2 Li2 O1 -130.3(7) no . 2_567 2_567
Li1 Li2 Li2 O1 49.7(5) no . 2_567 .
Li1 Li2 Li2 O5 -41.2(8) no . 2_567 1_455
Li1 Li2 Li2 O6 139.7(6) no . 2_567 2_567
Li1 Li2 Li2 Li1 180.0(4) no . 2_567 2_567
Li1 Li2 Li2 Li1 -63.2(13) no . 2_567 1_455
Li1 Li2 Li2 O1 113.0(14) no 2_667 2_567 2_567
Li1 Li2 Li2 O1 -67.0(13) no 2_667 2_567 .
Li1 Li2 Li2 O5 -158.0(11) no 2_667 2_567 1_455
Li1 Li2 Li2 O6 22.9(17) no 2_667 2_567 2_567
Li1 Li2 Li2 Li1 63.2(14) no 2_667 2_567 2_567
Li1 Li2 Li2 Li1 180.0(9) no 2_667 2_567 1_455
Li1 O3 C8 O4 114.8(9) no . . .
Li1 O3 C8 C9 -60.4(11) no . . .
O3 C8 C9 C10 174.3(6) no . . .
O3 C8 C9 C14 -6.9(10) no . . .
O4 C8 C9 C10 -1.3(10) no . . .
O4 C8 C9 C14 177.6(6) no . . .
C8 C9 C10 C11 -178.6(6) no . . .
C8 C9 C14 C13 177.2(6) no . . .
C10 C9 C14 C13 -3.9(12) no . . .
C14 C9 C10 C11 2.5(11) no . . .
C9 C10 C11 I2 176.6(6) no . . .
C9 C10 C11 C12 -1.4(11) no . . .
I2 C11 C12 C13 -176.3(5) no . . .
C10 C11 C12 C13 1.7(12) no . . .
C11 C12 C13 C14 -2.9(12) no . . .
C12 C13 C14 C9 4.1(13) no . . .
